data_1555653
loop_
_publ_author_name
'Bongers, Amanda'
'Ranasinghe, Indee'
'Lemire, Philippe'
'Perozzo, Alyssa'
'Vincent-Rocan, Jean-Fran\,cois'
'Beauchemin, Andr\'e M'

_publ_section_title
;
 Synthesis of Cyclic Azomethine Imines by Cycloaddition Reactions of
 N-Isocyanates and N-Isothiocyanates.
;
_journal_issue 15
_journal_name_full 'Organic letters'
_journal_page_first 3778
_journal_page_last 3781
_journal_paper_doi 10.1021/acs.orglett.6b01788
_journal_volume 18
_journal_year 2016
_chemical_formula_sum 'C14 H13 N3 O S'
_chemical_formula_weight 271.33
_space_group_crystal_system triclinic
_space_group_IT_number 2
_space_group_name_Hall '-P 1'
_space_group_name_H-M_alt 'P -1'
_atom_sites_solution_hydrogens geom
_audit_creation_method SHELXL-2013
_cell_angle_alpha 76.690(3)
_cell_angle_beta 87.767(3)
_cell_angle_gamma 85.418(3)
_cell_formula_units_Z 2
_cell_length_a 5.6316(4)
_cell_length_b 8.8731(6)
_cell_length_c 13.3605(7)
_cell_measurement_reflns_used 2496
_cell_measurement_temperature 200(2)
_cell_measurement_theta_max 23.71
_cell_measurement_theta_min 2.37
_cell_volume 647.47(7)
_computing_cell_refinement 'APEX II, Bruker (2009)'
_computing_data_collection 'APEX II, Bruker (2009)'
_computing_data_reduction 'XPREP, Bruker (2009)'
_computing_molecular_graphics 'SHELXTL, Bruker (2004)'
_computing_publication_material 'SHELXTL, Bruker (2004)'
_computing_structure_refinement 'SHELXL-2013 (Sheldrick, 2013)'
_computing_structure_solution 'SHELXS-03 (Sheldrick, 2003)'
_diffrn_ambient_temperature 200(2)
_diffrn_measured_fraction_theta_full 0.928
_diffrn_measured_fraction_theta_max 0.980
_diffrn_measurement_device_type 'Bruker APEX-II CCD'
_diffrn_measurement_method '\f and \w scans'
_diffrn_radiation_type MoK\a
_diffrn_radiation_wavelength 0.71073
_diffrn_reflns_av_unetI/netI 0.0463
_diffrn_reflns_Laue_measured_fraction_full 0.928
_diffrn_reflns_Laue_measured_fraction_max 0.980
_diffrn_reflns_limit_h_max 6
_diffrn_reflns_limit_h_min -6
_diffrn_reflns_limit_k_max 10
_diffrn_reflns_limit_k_min -9
_diffrn_reflns_limit_l_max 15
_diffrn_reflns_limit_l_min 0
_diffrn_reflns_number 3809
_diffrn_reflns_point_group_measured_fraction_full 0.928
_diffrn_reflns_point_group_measured_fraction_max 0.980
_diffrn_reflns_theta_full 25.242
_diffrn_reflns_theta_max 24.746
_diffrn_reflns_theta_min 1.567
_exptl_absorpt_coefficient_mu 0.245
_exptl_absorpt_correction_T_max 0.745111
_exptl_absorpt_correction_T_min 0.643563
_exptl_absorpt_correction_type multi-scan
_exptl_absorpt_process_details 'SADABS, Bruker (2003)'
_exptl_crystal_colour yellow
_exptl_crystal_density_diffrn 1.392
_exptl_crystal_density_meas ?
_exptl_crystal_description block
_exptl_crystal_F_000 284
_exptl_crystal_size_max 0.150
_exptl_crystal_size_mid 0.060
_exptl_crystal_size_min 0.010
_refine_diff_density_max 0.202
_refine_diff_density_min -0.239
_refine_diff_density_rms 0.056
_refine_ls_extinction_method none
_refine_ls_goodness_of_fit_ref 1.055
_refine_ls_hydrogen_treatment constr
_refine_ls_matrix_type full
_refine_ls_number_parameters 173
_refine_ls_number_reflns 2138
_refine_ls_number_restraints 0
_refine_ls_restrained_S_all 1.055
_refine_ls_R_factor_all 0.0602
_refine_ls_R_factor_gt 0.0415
_refine_ls_shift/su_max 0.000
_refine_ls_shift/su_mean 0.000
_refine_ls_structure_factor_coef Fsqd
_refine_ls_weighting_details 'w=1/[\s^2^(Fo^2^)+(0.0707P)^2^+0.1116P] where P=(Fo^2^+2Fc^2^)/3'
_refine_ls_weighting_scheme calc
_refine_ls_wR_factor_gt 0.1131
_refine_ls_wR_factor_ref 0.1199
_reflns_Friedel_coverage 0.000
_reflns_number_gt 1723
_reflns_number_total 2138
_reflns_threshold_expression 'I > 2\s(I)'
_cod_data_source_file ol6b01788_si_002.cif
_cod_data_source_block ab024_5
_cod_depositor_comments
;
The following automatic conversions were performed:

data item '_exptl_crystal_density_meas' value 'n/a' was changed to
'?' -- the value is perceived as not measured.

Automatic conversion script
Id: cif_fix_values 6909 2019-04-08 15:41:33Z antanas 
;
_cod_database_code 1555653
_shelx_space_group_comment
; 
The symmetry employed for this shelxl refinement is uniquely defined 
by the following loop, which should always be used as a source of 
symmetry information in preference to the above space-group names. 
They are only intended as comments. 
;
_shelx_estimated_absorpt_t_min 0.964
_shelx_estimated_absorpt_t_max 0.998
_shelxl_version_number 2013-4

loop_
_space_group_symop_operation_xyz
'x, y, z'
'-x, -y, -z'

loop_
_atom_site_label
_atom_site_type_symbol
_atom_site_fract_x
_atom_site_fract_y
_atom_site_fract_z
_atom_site_U_iso_or_equiv
_atom_site_adp_type
_atom_site_occupancy
_atom_site_site_symmetry_order
_atom_site_calc_flag
_atom_site_refinement_flags_posn
_atom_site_refinement_flags_adp
S1 S 0.20070(17) 0.35021(11) 0.50874(8) 0.0371(3) Uani 1 1 d . .
O1 O 0.3029(5) 0.7305(3) 0.1958(2) 0.0423(7) Uani 1 1 d . .
N1 N 0.6056(5) 0.4143(3) 0.3341(2) 0.0261(7) Uani 1 1 d . .
N2 N 0.4068(5) 0.5138(3) 0.3217(2) 0.0298(7) Uani 1 1 d . .
N3 N 0.6566(6) 0.5856(3) 0.1857(2) 0.0325(7) Uani 1 1 d . .
C1 C 0.4428(6) 0.6198(4) 0.2324(3) 0.0310(9) Uani 1 1 d . .
C2 C 0.7905(6) 0.4588(4) 0.2510(3) 0.0259(8) Uani 1 1 d . .
H2A H 0.9309 0.4966 0.2789 0.031 Uiso 1 1 calc R U
C3 C 0.6379(6) 0.2949(4) 0.4116(3) 0.0277(8) Uani 1 1 d . .
H3A H 0.7821 0.2314 0.4122 0.033 Uiso 1 1 calc R U
C4 C 0.4737(6) 0.2527(4) 0.4950(3) 0.0276(8) Uani 1 1 d . .
C5 C 0.5105(7) 0.1276(4) 0.5763(3) 0.0358(10) Uani 1 1 d . .
H5A H 0.6515 0.0600 0.5833 0.043 Uiso 1 1 calc R U
C6 C 0.3210(7) 0.1088(5) 0.6477(3) 0.0393(10) Uani 1 1 d . .
H6A H 0.3185 0.0271 0.7078 0.047 Uiso 1 1 calc R U
C7 C 0.1405(7) 0.2211(5) 0.6214(3) 0.0412(10) Uani 1 1 d . .
H7A H -0.0022 0.2269 0.6610 0.049 Uiso 1 1 calc R U
C8 C 0.7664(8) 0.6868(5) 0.0989(3) 0.0446(11) Uani 1 1 d . .
H8A H 0.6460 0.7647 0.0636 0.067 Uiso 1 1 calc R U
H8B H 0.8354 0.6254 0.0512 0.067 Uiso 1 1 calc R U
H8C H 0.8923 0.7389 0.1232 0.067 Uiso 1 1 calc R U
C9 C 0.8687(6) 0.3242(4) 0.2013(3) 0.0255(8) Uani 1 1 d . .
C10 C 0.7284(6) 0.2850(4) 0.1290(3) 0.0280(8) Uani 1 1 d . .
H10A H 0.5851 0.3455 0.1071 0.034 Uiso 1 1 calc R U
C11 C 0.7983(7) 0.1585(5) 0.0896(3) 0.0378(10) Uani 1 1 d . .
H11A H 0.7023 0.1313 0.0405 0.045 Uiso 1 1 calc R U
C12 C 1.0044(7) 0.0713(4) 0.1201(3) 0.0370(10) Uani 1 1 d . .
H12A H 1.0504 -0.0163 0.0923 0.044 Uiso 1 1 calc R U
C13 C 1.1430(7) 0.1083(4) 0.1895(3) 0.0378(9) Uani 1 1 d . .
H13A H 1.2843 0.0450 0.2107 0.045 Uiso 1 1 calc R U
C14 C 1.0856(6) 0.2345(4) 0.2300(3) 0.0273(8) Uani 1 1 d . .
H14A H 1.1887 0.2618 0.2766 0.033 Uiso 1 1 calc R U

loop_
_atom_site_aniso_label
_atom_site_aniso_U_11
_atom_site_aniso_U_22
_atom_site_aniso_U_33
_atom_site_aniso_U_23
_atom_site_aniso_U_13
_atom_site_aniso_U_12
S1 0.0281(5) 0.0420(6) 0.0412(5) -0.0129(5) 0.0024(5) 0.0053(4)
O1 0.0345(15) 0.0356(15) 0.0510(16) -0.0027(13) -0.0055(14) 0.0131(13)
N1 0.0261(16) 0.0248(15) 0.0272(16) -0.0072(14) -0.0005(12) 0.0034(13)
N2 0.0238(16) 0.0314(17) 0.0319(17) -0.0065(15) -0.0010(13) 0.0095(14)
N3 0.0325(17) 0.0257(16) 0.0356(17) -0.0027(14) 0.0057(14) 0.0037(13)
C1 0.028(2) 0.031(2) 0.037(2) -0.0122(18) -0.0067(16) 0.0009(17)
C2 0.0236(17) 0.0259(18) 0.0280(18) -0.0068(15) 0.0042(15) -0.0011(15)
C3 0.0236(19) 0.0279(19) 0.033(2) -0.0112(18) -0.0006(15) 0.0036(15)
C4 0.0252(18) 0.0315(19) 0.0284(18) -0.0117(17) -0.0006(16) -0.0012(15)
C5 0.035(2) 0.037(2) 0.032(2) -0.0049(18) 0.0031(17) 0.0043(19)
C6 0.041(2) 0.044(2) 0.031(2) -0.0017(19) 0.0021(18) -0.008(2)
C7 0.031(2) 0.058(3) 0.040(2) -0.022(2) 0.0098(18) -0.010(2)
C8 0.043(3) 0.033(2) 0.048(2) 0.0086(19) 0.003(2) -0.003(2)
C9 0.0228(18) 0.0218(17) 0.0278(19) 0.0008(15) 0.0062(15) -0.0004(14)
C10 0.0265(19) 0.0323(19) 0.0246(18) -0.0060(16) -0.0023(15) 0.0017(16)
C11 0.043(3) 0.042(2) 0.031(2) -0.0137(18) 0.0005(18) -0.004(2)
C12 0.043(2) 0.031(2) 0.036(2) -0.0060(17) 0.0104(19) -0.0002(19)
C13 0.028(2) 0.037(2) 0.041(2) 0.002(2) 0.0060(19) 0.0069(17)
C14 0.0235(18) 0.032(2) 0.0267(18) -0.0058(15) 0.0000(15) -0.0073(16)

loop_
_atom_type_symbol
_atom_type_description
_atom_type_scat_dispersion_real
_atom_type_scat_dispersion_imag
_atom_type_scat_source
C C 0.0033 0.0016 'International Tables Vol C Tables 4.2.6.8 and 6.1.1.4'
H H 0.0000 0.0000 'International Tables Vol C Tables 4.2.6.8 and 6.1.1.4'
N N 0.0061 0.0033 'International Tables Vol C Tables 4.2.6.8 and 6.1.1.4'
O O 0.0106 0.0060 'International Tables Vol C Tables 4.2.6.8 and 6.1.1.4'
S S 0.1246 0.1234 'International Tables Vol C Tables 4.2.6.8 and 6.1.1.4'

loop_
_geom_angle_atom_site_label_1
_geom_angle_atom_site_label_2
_geom_angle_atom_site_label_3
_geom_angle
C7 S1 C4 91.58(19)
C3 N1 N2 124.2(3)
C3 N1 C2 122.8(3)
N2 N1 C2 113.0(3)
C1 N2 N1 105.8(3)
C1 N3 C2 110.8(3)
C1 N3 C8 125.2(3)
C2 N3 C8 121.7(3)
O1 C1 N2 125.2(3)
O1 C1 N3 123.7(4)
N2 C1 N3 111.2(3)
N3 C2 N1 98.8(3)
N3 C2 C9 114.7(3)
N1 C2 C9 111.6(3)
N1 C3 C4 125.0(3)
C5 C4 C3 124.4(3)
C5 C4 S1 110.3(3)
C3 C4 S1 125.2(3)
C4 C5 C6 113.7(4)
C7 C6 C5 112.3(4)
C6 C7 S1 112.1(3)
C10 C9 C14 118.9(3)
C10 C9 C2 121.1(3)
C14 C9 C2 120.0(3)
C11 C10 C9 119.6(3)
C12 C11 C10 120.7(4)
C13 C12 C11 120.5(4)
C12 C13 C14 121.6(4)
C13 C14 C9 118.6(4)

loop_
_geom_bond_atom_site_label_1
_geom_bond_atom_site_label_2
_geom_bond_distance
S1 C7 1.709(4)
S1 C4 1.728(3)
O1 C1 1.229(4)
N1 C3 1.307(4)
N1 N2 1.360(4)
N1 C2 1.499(4)
N2 C1 1.358(5)
N3 C1 1.379(5)
N3 C2 1.435(5)
N3 C8 1.444(5)
C2 C9 1.524(5)
C3 C4 1.421(5)
C4 C5 1.371(5)
C5 C6 1.397(5)
C6 C7 1.361(6)
C9 C10 1.391(5)
C9 C14 1.419(5)
C10 C11 1.369(5)
C11 C12 1.364(6)
C12 C13 1.347(6)
C13 C14 1.363(5)

loop_
_geom_torsion_atom_site_label_1
_geom_torsion_atom_site_label_2
_geom_torsion_atom_site_label_3
_geom_torsion_atom_site_label_4
_geom_torsion
C3 N1 N2 C1 -179.6(3)
C2 N1 N2 C1 2.5(4)
N1 N2 C1 O1 -178.9(3)
N1 N2 C1 N3 2.5(4)
C2 N3 C1 O1 174.6(3)
C8 N3 C1 O1 11.6(6)
C2 N3 C1 N2 -6.7(4)
C8 N3 C1 N2 -169.7(3)
C1 N3 C2 N1 7.2(4)
C8 N3 C2 N1 170.9(3)
C1 N3 C2 C9 125.9(3)
C8 N3 C2 C9 -70.4(4)
C3 N1 C2 N3 176.1(3)
N2 N1 C2 N3 -6.0(3)
C3 N1 C2 C9 55.1(4)
N2 N1 C2 C9 -127.0(3)
N2 N1 C3 C4 -1.2(5)
C2 N1 C3 C4 176.5(3)
N1 C3 C4 C5 -179.6(3)
N1 C3 C4 S1 0.6(5)
C7 S1 C4 C5 -0.6(3)
C7 S1 C4 C3 179.2(3)
C3 C4 C5 C6 -179.0(3)
S1 C4 C5 C6 0.9(4)
C4 C5 C6 C7 -0.7(5)
C5 C6 C7 S1 0.2(4)
C4 S1 C7 C6 0.3(3)
N3 C2 C9 C10 -33.0(4)
N1 C2 C9 C10 78.2(4)
N3 C2 C9 C14 148.2(3)
N1 C2 C9 C14 -100.6(4)
C14 C9 C10 C11 2.0(5)
C2 C9 C10 C11 -176.8(3)
C9 C10 C11 C12 -0.3(6)
C10 C11 C12 C13 -0.1(6)
C11 C12 C13 C14 -1.1(6)
C12 C13 C14 C9 2.8(5)
C10 C9 C14 C13 -3.2(5)
C2 C9 C14 C13 175.6(3)
